data_1559062
loop_
_publ_author_name
'Park, Gyeongjin'
'Gabba\"i, Fran\,cois P.'

_publ_section_title
;
 Redox-controlled chalcogen and pnictogen bonding: the case of a
 sulfonium/stibonium dication as a preanionophore for chloride anion
 transport
;
_journal_name_full 'Chemical Science'
_journal_paper_doi 10.1039/D0SC04417B
_journal_year 2020
_chemical_formula_moiety 'C30 H24 S Sb, B F4'
_chemical_formula_sum 'C30 H24 B F4 S Sb'
_chemical_formula_weight 625.11
_chemical_name_systematic C30H24SBF4Sb
_space_group_crystal_system orthorhombic
_space_group_IT_number 19
_space_group_name_Hall 'P 2ac 2ab'
_space_group_name_H-M_alt 'P 21 21 21'
_atom_sites_solution_hydrogens geom
_audit_creation_date 2020-05-04
_audit_creation_method
;
Olex2 1.2
(compiled 2018.05.29 svn.r3508 for OlexSys, GUI svn.r5506)
;
_audit_update_record
;
2020-06-06 deposited with the CCDC.	2020-08-28 downloaded from the CCDC.
;
_cell_angle_alpha 90
_cell_angle_beta 90
_cell_angle_gamma 90
_cell_formula_units_Z 4
_cell_length_a 7.9877(11)
_cell_length_b 15.558(2)
_cell_length_c 21.445(3)
_cell_measurement_reflns_used 9824
_cell_measurement_temperature 110(2)
_cell_measurement_theta_max 27.57
_cell_measurement_theta_min 2.62
_cell_volume 2665.0(6)
_computing_cell_refinement 'SAINT V8.38A (?, 2016)'
_computing_data_reduction 'SAINT V8.38A (?, 2016)'
_computing_molecular_graphics 'Olex2 (Dolomanov et al., 2009)'
_computing_publication_material 'Olex2 (Dolomanov et al., 2009)'
_computing_structure_refinement 'ShelXL (Sheldrick, 2015)'
_computing_structure_solution 'SHELXT 2014/5 (Sheldrick, 2014)'
_diffrn_ambient_temperature 110.01
_diffrn_detector 'Bruker APEX2 area detector'
_diffrn_detector_area_resol_mean 7.9
_diffrn_detector_type 'CCD area detector'
_diffrn_measured_fraction_theta_full 0.994
_diffrn_measured_fraction_theta_max 0.995
_diffrn_measurement_device 'three-circle diffractometer'
_diffrn_measurement_device_type 'Bruker SMART APEX2 area detector'
_diffrn_measurement_method '\w and \f scans'
_diffrn_radiation_monochromator 'mirror optics'
_diffrn_radiation_probe x-ray
_diffrn_radiation_type MoK\a
_diffrn_radiation_wavelength 0.71073
_diffrn_reflns_av_R_equivalents 0.0425
_diffrn_reflns_av_unetI/netI 0.0266
_diffrn_reflns_Laue_measured_fraction_full 0.994
_diffrn_reflns_Laue_measured_fraction_max 0.995
_diffrn_reflns_limit_h_max 10
_diffrn_reflns_limit_h_min -10
_diffrn_reflns_limit_k_max 20
_diffrn_reflns_limit_k_min -20
_diffrn_reflns_limit_l_max 27
_diffrn_reflns_limit_l_min -27
_diffrn_reflns_number 37617
_diffrn_reflns_point_group_measured_fraction_full 0.996
_diffrn_reflns_point_group_measured_fraction_max 0.996
_diffrn_reflns_theta_full 25.242
_diffrn_reflns_theta_max 27.527
_diffrn_reflns_theta_min 2.618
_diffrn_source 'microfocus sealed X-ray tube'
_diffrn_source_type 'Incoatec I\ms'
_diffrn_standards_number 0
_exptl_absorpt_coefficient_mu 1.159
_exptl_absorpt_correction_T_max 0.7456
_exptl_absorpt_correction_T_min 0.6596
_exptl_absorpt_correction_type multi-scan
_exptl_absorpt_process_details
;
SADABS-2016/2 (Bruker,2016/2) was used for absorption correction.
wR2(int) was 0.1791 before and 0.0723 after correction.
The Ratio of minimum to maximum transmission is 0.8847.
The \l/2 correction factor is Not present.
;
_exptl_crystal_colour 'clear colourless'
_exptl_crystal_colour_lustre clear
_exptl_crystal_colour_primary colourless
_exptl_crystal_density_diffrn 1.558
_exptl_crystal_description block
_exptl_crystal_F_000 1248
_exptl_crystal_size_max 0.3088
_exptl_crystal_size_mid 0.1806
_exptl_crystal_size_min 0.1395
_refine_diff_density_max 1.504
_refine_diff_density_min -0.464
_refine_diff_density_rms 0.076
_refine_ls_abs_structure_details
;
 Refined as an inversion twin.
;
_refine_ls_abs_structure_Flack 0.49(3)
_refine_ls_extinction_method none
_refine_ls_goodness_of_fit_ref 1.072
_refine_ls_hydrogen_treatment constr
_refine_ls_matrix_type full
_refine_ls_number_parameters 335
_refine_ls_number_reflns 6122
_refine_ls_number_restraints 0
_refine_ls_restrained_S_all 1.072
_refine_ls_R_factor_all 0.0312
_refine_ls_R_factor_gt 0.0289
_refine_ls_shift/su_max 0.001
_refine_ls_shift/su_mean 0.000
_refine_ls_structure_factor_coef Fsqd
_refine_ls_weighting_details 'w=1/[\s^2^(Fo^2^)+(0.0453P)^2^+1.2439P] where P=(Fo^2^+2Fc^2^)/3'
_refine_ls_weighting_scheme calc
_refine_ls_wR_factor_gt 0.0750
_refine_ls_wR_factor_ref 0.0770
_reflns_Friedel_coverage 0.769
_reflns_Friedel_fraction_full 0.998
_reflns_Friedel_fraction_max 0.997
_reflns_number_gt 5875
_reflns_number_total 6122
_reflns_threshold_expression 'I > 2\s(I)'
_cod_data_source_file d0sc04417b2.cif
_cod_data_source_block jj_bf4_0ma_a
_cod_original_cell_volume 2665.0(7)
_cod_database_code 1559062
_shelx_shelxl_version_number 2018/3
_shelx_space_group_comment
;
The symmetry employed for this shelxl refinement is uniquely defined
by the following loop, which should always be used as a source of
symmetry information in preference to the above space-group names.
They are only intended as comments.
;
_shelx_estimated_absorpt_t_max 0.855
_shelx_estimated_absorpt_t_min 0.716
_olex2_refinement_description
;
1. Twinned data refinement
 Scales: 0.51(3)
 0.49(3)
2. Fixed Uiso
 At 1.2 times of:
  All C(H) groups
3.a Aromatic/amide H refined with riding coordinates:
 C3(H3), C4(H4), C5(H5), C6(H6), C8(H8), C9(H9), C10(H10), C11(H11), C12(H12),
 C14(H14), C15(H15), C16(H16), C17(H17), C18(H18), C20(H20), C21(H21), C22(H22),
  C23(H23), C24(H24), C26(H26), C27(H27), C28(H28), C29(H29), C30(H30)
;
_olex2_submission_original_sample_id JJ_BF4
_olex2_submission_special_instructions 'No special instructions were received'

loop_
_space_group_symop_operation_xyz
'x, y, z'
'x+1/2, -y+1/2, -z'
'-x, y+1/2, -z+1/2'
'-x+1/2, -y, z+1/2'

loop_
_atom_site_label
_atom_site_type_symbol
_atom_site_fract_x
_atom_site_fract_y
_atom_site_fract_z
_atom_site_U_iso_or_equiv
_atom_site_adp_type
_atom_site_occupancy
_atom_site_site_symmetry_order
_atom_site_calc_flag
_atom_site_refinement_flags_posn
_atom_site_refinement_flags_adp
_atom_site_refinement_flags_occupancy
_atom_site_disorder_assembly
_atom_site_disorder_group
Sb Sb 0.47451(3) 0.40506(2) 0.68044(2) 0.02621(9) Uani 1 1 d . . . . .
S S 0.76252(17) 0.53993(8) 0.62994(6) 0.0364(3) Uani 1 1 d . . . . .
C1 C 0.6258(6) 0.3827(3) 0.60219(19) 0.0261(9) Uani 1 1 d . . . . .
C2 C 0.7383(6) 0.4466(3) 0.5839(2) 0.0284(9) Uani 1 1 d . . . . .
C3 C 0.8371(7) 0.4327(3) 0.5313(2) 0.0379(11) Uani 1 1 d . . . . .
H3 H 0.914587 0.475344 0.518154 0.045 Uiso 1 1 calc R . . . .
C4 C 0.8223(8) 0.3573(4) 0.4984(2) 0.0447(13) Uani 1 1 d . . . . .
H4 H 0.887251 0.348959 0.461746 0.054 Uiso 1 1 calc R . . . .
C5 C 0.7143(8) 0.2937(3) 0.5179(2) 0.0436(12) Uani 1 1 d . . . . .
H5 H 0.707744 0.241251 0.495358 0.052 Uiso 1 1 calc R . . . .
C6 C 0.6152(6) 0.3059(3) 0.5700(2) 0.0329(10) Uani 1 1 d . . . . .
H6 H 0.540872 0.262051 0.583604 0.039 Uiso 1 1 calc R . . . .
C7 C 0.3078(5) 0.3007(3) 0.6819(2) 0.0275(8) Uani 1 1 d . . . . .
C8 C 0.3478(7) 0.2259(3) 0.7142(2) 0.0394(11) Uani 1 1 d . . . . .
H8 H 0.446064 0.223448 0.739096 0.047 Uiso 1 1 calc R . . . .
C9 C 0.2435(8) 0.1549(3) 0.7098(3) 0.0454(13) Uani 1 1 d . . . . .
H9 H 0.269973 0.103775 0.731906 0.054 Uiso 1 1 calc R . . . .
C10 C 0.1013(7) 0.1585(3) 0.6735(2) 0.0400(11) Uani 1 1 d . . . . .
H10 H 0.031054 0.109477 0.670094 0.048 Uiso 1 1 calc R . . . .
C11 C 0.0604(7) 0.2328(3) 0.6421(2) 0.0411(11) Uani 1 1 d . . . . .
H11 H -0.039099 0.235320 0.617848 0.049 Uiso 1 1 calc R . . . .
C12 C 0.1645(6) 0.3040(3) 0.6458(2) 0.0360(10) Uani 1 1 d . . . . .
H12 H 0.137503 0.354966 0.623536 0.043 Uiso 1 1 calc R . . . .
C13 C 0.3348(6) 0.5183(3) 0.6710(2) 0.0323(10) Uani 1 1 d . . . . .
C14 C 0.2732(7) 0.5382(4) 0.6124(3) 0.0420(12) Uani 1 1 d . . . . .
H14 H 0.287283 0.499660 0.578471 0.050 Uiso 1 1 calc R . . . .
C15 C 0.1902(8) 0.6159(4) 0.6044(3) 0.0549(15) Uani 1 1 d . . . . .
H15 H 0.146957 0.630736 0.564555 0.066 Uiso 1 1 calc R . . . .
C16 C 0.1704(8) 0.6712(4) 0.6535(4) 0.0623(19) Uani 1 1 d . . . . .
H16 H 0.115397 0.724626 0.647163 0.075 Uiso 1 1 calc R . . . .
C17 C 0.2295(8) 0.6501(4) 0.7123(4) 0.0559(16) Uani 1 1 d . . . . .
H17 H 0.212480 0.688257 0.746336 0.067 Uiso 1 1 calc R . . . .
C18 C 0.3137(8) 0.5732(3) 0.7214(3) 0.0441(13) Uani 1 1 d . . . . .
H18 H 0.356117 0.558314 0.761313 0.053 Uiso 1 1 calc R . . . .
C19 C 0.6306(6) 0.4059(3) 0.75868(19) 0.0327(9) Uani 1 1 d . . . . .
C20 C 0.5655(8) 0.4275(3) 0.8173(2) 0.0463(12) Uani 1 1 d . . . . .
H20 H 0.448365 0.434661 0.822955 0.056 Uiso 1 1 calc R . . . .
C21 C 0.6747(10) 0.4381(4) 0.8667(3) 0.0569(17) Uani 1 1 d . . . . .
H21 H 0.632800 0.452343 0.906833 0.068 Uiso 1 1 calc R . . . .
C22 C 0.8458(10) 0.4278(4) 0.8576(3) 0.062(2) Uani 1 1 d . . . . .
H22 H 0.920415 0.436956 0.891481 0.074 Uiso 1 1 calc R . . . .
C23 C 0.9090(7) 0.4046(4) 0.8002(3) 0.0518(13) Uani 1 1 d . . . . .
H23 H 1.025879 0.395966 0.794913 0.062 Uiso 1 1 calc R . . . .
C24 C 0.8003(7) 0.3938(4) 0.7499(2) 0.0396(11) Uani 1 1 d . . . . .
H24 H 0.842477 0.378368 0.710009 0.047 Uiso 1 1 calc R . . . .
C25 C 0.6693(7) 0.6219(3) 0.5839(2) 0.0389(11) Uani 1 1 d . . . . .
C26 C 0.5778(7) 0.6070(3) 0.5300(2) 0.0409(11) Uani 1 1 d . . . . .
H26 H 0.571522 0.550620 0.513127 0.049 Uiso 1 1 calc R . . . .
C27 C 0.4953(9) 0.6744(4) 0.5006(3) 0.0526(15) Uani 1 1 d . . . . .
H27 H 0.430701 0.663599 0.464217 0.063 Uiso 1 1 calc R . . . .
C28 C 0.5066(10) 0.7561(4) 0.5237(3) 0.0630(19) Uani 1 1 d . . . . .
H28 H 0.447511 0.801829 0.504282 0.076 Uiso 1 1 calc R . . . .
C29 C 0.6058(10) 0.7714(4) 0.5760(3) 0.065(2) Uani 1 1 d . . . . .
H29 H 0.618538 0.828611 0.590771 0.079 Uiso 1 1 calc R . . . .
C30 C 0.6860(9) 0.7050(3) 0.6069(3) 0.0528(15) Uani 1 1 d . . . . .
H30 H 0.751271 0.715961 0.643077 0.063 Uiso 1 1 calc R . . . .
F1 F 1.3462(7) 0.6035(3) 0.8991(2) 0.0902(15) Uani 1 1 d . . . . .
F2 F 1.1128(8) 0.5642(3) 0.9528(2) 0.0927(16) Uani 1 1 d . . . . .
F3 F 1.2081(5) 0.4867(3) 0.8726(2) 0.0741(12) Uani 1 1 d . . . . .
F4 F 1.3529(6) 0.4838(3) 0.9598(2) 0.0722(11) Uani 1 1 d . . . . .
B B 1.2559(9) 0.5384(4) 0.9236(3) 0.0486(15) Uani 1 1 d . . . . .

loop_
_atom_site_aniso_label
_atom_site_aniso_U_11
_atom_site_aniso_U_22
_atom_site_aniso_U_33
_atom_site_aniso_U_23
_atom_site_aniso_U_13
_atom_site_aniso_U_12
Sb 0.03006(14) 0.02537(13) 0.02321(13) -0.00090(10) 0.00271(10) -0.00235(11)
S 0.0425(7) 0.0324(6) 0.0343(6) -0.0011(5) 0.0005(5) -0.0095(5)
C1 0.030(2) 0.024(2) 0.0245(19) -0.0014(15) 0.0006(15) 0.0011(16)
C2 0.031(2) 0.028(2) 0.026(2) 0.0010(16) 0.0015(16) 0.0002(18)
C3 0.037(3) 0.038(2) 0.039(3) 0.0093(19) 0.012(2) 0.005(2)
C4 0.055(3) 0.048(3) 0.032(2) 0.002(2) 0.014(2) 0.021(3)
C5 0.062(3) 0.037(3) 0.032(2) -0.012(2) 0.002(2) 0.012(3)
C6 0.043(3) 0.025(2) 0.031(2) -0.0025(17) -0.0012(19) 0.0010(19)
C7 0.0301(19) 0.0269(19) 0.0254(18) -0.0026(17) 0.0042(19) -0.0045(16)
C8 0.042(3) 0.034(3) 0.042(3) 0.009(2) -0.008(2) -0.004(2)
C9 0.057(3) 0.029(2) 0.050(3) 0.015(2) -0.003(3) -0.007(2)
C10 0.042(3) 0.034(2) 0.043(3) -0.003(2) 0.007(2) -0.011(2)
C11 0.038(3) 0.039(3) 0.045(3) -0.001(2) -0.004(2) -0.004(2)
C12 0.036(3) 0.031(2) 0.041(3) 0.0064(19) -0.005(2) -0.001(2)
C13 0.029(2) 0.028(2) 0.039(3) 0.0055(18) 0.0095(18) -0.0011(17)
C14 0.035(3) 0.040(3) 0.051(3) 0.011(2) 0.003(2) 0.003(2)
C15 0.043(3) 0.050(3) 0.072(4) 0.024(3) 0.002(3) 0.004(3)
C16 0.040(3) 0.037(3) 0.110(6) 0.013(3) 0.014(3) 0.008(3)
C17 0.044(3) 0.043(3) 0.081(5) -0.014(3) 0.015(3) 0.001(3)
C18 0.047(3) 0.037(3) 0.048(3) -0.005(2) 0.013(2) -0.002(2)
C19 0.046(2) 0.029(2) 0.0239(19) 0.0017(18) -0.0007(16) -0.007(2)
C20 0.065(3) 0.046(3) 0.028(2) -0.002(2) 0.005(2) -0.010(2)
C21 0.087(5) 0.058(3) 0.026(2) -0.001(2) 0.001(3) -0.017(3)
C22 0.097(5) 0.052(4) 0.037(3) 0.010(2) -0.026(3) -0.036(3)
C23 0.052(3) 0.056(3) 0.047(3) 0.016(3) -0.017(2) -0.016(3)
C24 0.046(3) 0.042(3) 0.031(2) 0.0040(19) -0.0061(18) -0.009(2)
C25 0.046(3) 0.031(2) 0.039(3) 0.0025(18) 0.016(2) -0.006(2)
C26 0.053(3) 0.033(2) 0.037(2) 0.0038(19) 0.009(2) 0.005(2)
C27 0.064(4) 0.053(3) 0.041(3) 0.014(2) 0.018(3) 0.016(3)
C28 0.086(5) 0.046(3) 0.057(3) 0.020(3) 0.031(4) 0.021(3)
C29 0.095(5) 0.028(3) 0.073(4) 0.000(3) 0.039(4) 0.000(3)
C30 0.078(4) 0.029(3) 0.052(3) -0.006(2) 0.025(3) -0.009(3)
F1 0.119(4) 0.051(2) 0.101(3) 0.011(2) 0.017(3) -0.022(3)
F2 0.126(4) 0.073(3) 0.079(3) 0.004(2) 0.042(3) 0.027(3)
F3 0.059(2) 0.088(3) 0.076(3) -0.013(2) -0.012(2) -0.009(2)
F4 0.081(3) 0.062(2) 0.073(3) 0.005(2) -0.014(2) 0.008(2)
B 0.043(3) 0.043(3) 0.060(4) 0.007(3) -0.014(3) -0.010(3)

loop_
_atom_type_symbol
_atom_type_description
_atom_type_scat_dispersion_real
_atom_type_scat_dispersion_imag
_atom_type_scat_source
C C 0.0033 0.0016 'International Tables Vol C Tables 4.2.6.8 and 6.1.1.4'
H H 0.0000 0.0000 'International Tables Vol C Tables 4.2.6.8 and 6.1.1.4'
B B 0.0013 0.0007 'International Tables Vol C Tables 4.2.6.8 and 6.1.1.4'
F F 0.0171 0.0103 'International Tables Vol C Tables 4.2.6.8 and 6.1.1.4'
S S 0.1246 0.1234 'International Tables Vol C Tables 4.2.6.8 and 6.1.1.4'
Sb Sb -0.5866 1.5461 'International Tables Vol C Tables 4.2.6.8 and 6.1.1.4'

loop_
_geom_angle_atom_site_label_1
_geom_angle_atom_site_label_2
_geom_angle_atom_site_label_3
_geom_angle
_geom_angle_site_symmetry_1
_geom_angle_site_symmetry_3
_geom_angle_publ_flag
C1 Sb C7 104.44(17) . . ?
C13 Sb C1 111.68(17) . . ?
C13 Sb C7 108.30(17) . . ?
C19 Sb C1 107.45(17) . . ?
C19 Sb C7 111.77(18) . . ?
C19 Sb C13 112.9(2) . . ?
C2 S C25 103.5(2) . . ?
C2 C1 Sb 118.5(3) . . ?
C6 C1 Sb 120.5(3) . . ?
C6 C1 C2 121.0(4) . . ?
C1 C2 S 120.0(3) . . ?
C3 C2 S 121.2(4) . . ?
C3 C2 C1 118.8(4) . . ?
C4 C3 C2 120.0(5) . . ?
C3 C4 C5 120.7(5) . . ?
C4 C5 C6 120.4(5) . . ?
C1 C6 C5 119.1(5) . . ?
C8 C7 Sb 120.6(3) . . ?
C12 C7 Sb 119.1(3) . . ?
C12 C7 C8 120.0(4) . . ?
C9 C8 C7 119.6(5) . . ?
C10 C9 C8 120.1(5) . . ?
C11 C10 C9 120.4(5) . . ?
C10 C11 C12 120.0(5) . . ?
C7 C12 C11 119.9(4) . . ?
C14 C13 Sb 117.7(4) . . ?
C14 C13 C18 121.7(5) . . ?
C18 C13 Sb 120.5(4) . . ?
C13 C14 C15 118.5(6) . . ?
C16 C15 C14 120.5(6) . . ?
C15 C16 C17 120.8(6) . . ?
C18 C17 C16 119.8(6) . . ?
C13 C18 C17 118.8(6) . . ?
C20 C19 Sb 120.0(4) . . ?
C24 C19 Sb 118.3(3) . . ?
C24 C19 C20 121.3(5) . . ?
C21 C20 C19 118.8(6) . . ?
C20 C21 C22 120.0(6) . . ?
C23 C22 C21 121.0(5) . . ?
C22 C23 C24 119.6(6) . . ?
C19 C24 C23 119.3(5) . . ?
C26 C25 S 124.4(4) . . ?
C26 C25 C30 120.1(5) . . ?
C30 C25 S 115.5(5) . . ?
C25 C26 C27 120.2(5) . . ?
C28 C27 C26 120.4(6) . . ?
C27 C28 C29 119.2(6) . . ?
C30 C29 C28 121.3(6) . . ?
C29 C30 C25 118.7(7) . . ?
F1 B F2 113.9(6) . . ?
F1 B F3 105.7(6) . . ?
F1 B F4 112.3(6) . . ?
F2 B F3 107.3(5) . . ?
F2 B F4 113.1(6) . . ?
F4 B F3 103.7(5) . . ?

loop_
_geom_bond_atom_site_label_1
_geom_bond_atom_site_label_2
_geom_bond_distance
_geom_bond_site_symmetry_2
_geom_bond_publ_flag
Sb C1 2.097(4) . ?
Sb C7 2.100(4) . ?
Sb C13 2.095(5) . ?
Sb C19 2.090(4) . ?
S C2 1.766(5) . ?
S C25 1.775(6) . ?
C1 C2 1.396(6) . ?
C1 C6 1.382(6) . ?
C2 C3 1.395(6) . ?
C3 C4 1.374(8) . ?
C4 C5 1.378(8) . ?
C5 C6 1.384(7) . ?
C7 C8 1.391(6) . ?
C7 C12 1.383(6) . ?
C8 C9 1.386(8) . ?
C9 C10 1.379(8) . ?
C10 C11 1.377(7) . ?
C11 C12 1.388(7) . ?
C13 C14 1.386(7) . ?
C13 C18 1.386(7) . ?
C14 C15 1.388(8) . ?
C15 C16 1.369(10) . ?
C16 C17 1.387(11) . ?
C17 C18 1.386(9) . ?
C19 C20 1.400(7) . ?
C19 C24 1.382(7) . ?
C20 C21 1.383(8) . ?
C21 C22 1.390(11) . ?
C22 C23 1.379(10) . ?
C23 C24 1.395(7) . ?
C25 C26 1.388(8) . ?
C25 C30 1.390(7) . ?
C26 C27 1.389(7) . ?
C27 C28 1.367(9) . ?
C28 C29 1.395(11) . ?
C29 C30 1.385(10) . ?
F1 B 1.351(8) . ?
F2 B 1.364(9) . ?
F3 B 1.411(8) . ?
F4 B 1.386(8) . ?

loop_
_geom_torsion_atom_site_label_1
_geom_torsion_atom_site_label_2
_geom_torsion_atom_site_label_3
_geom_torsion_atom_site_label_4
_geom_torsion
_geom_torsion_site_symmetry_1
_geom_torsion_site_symmetry_2
_geom_torsion_site_symmetry_3
_geom_torsion_site_symmetry_4
_geom_torsion_publ_flag
Sb C1 C2 S 4.9(5) . . . . ?
Sb C1 C2 C3 -178.9(3) . . . . ?
Sb C1 C6 C5 178.7(4) . . . . ?
Sb C7 C8 C9 -174.0(4) . . . . ?
Sb C7 C12 C11 174.5(4) . . . . ?
Sb C13 C14 C15 -175.6(4) . . . . ?
Sb C13 C18 C17 175.9(4) . . . . ?
Sb C19 C20 C21 -172.0(4) . . . . ?
Sb C19 C24 C23 172.2(4) . . . . ?
S C2 C3 C4 176.3(4) . . . . ?
S C25 C26 C27 173.5(4) . . . . ?
S C25 C30 C29 -175.2(5) . . . . ?
C1 C2 C3 C4 0.1(7) . . . . ?
C2 S C25 C26 9.2(5) . . . . ?
C2 S C25 C30 -173.9(4) . . . . ?
C2 C1 C6 C5 -2.1(7) . . . . ?
C2 C3 C4 C5 -2.0(8) . . . . ?
C3 C4 C5 C6 1.9(9) . . . . ?
C4 C5 C6 C1 0.2(8) . . . . ?
C6 C1 C2 S -174.3(4) . . . . ?
C6 C1 C2 C3 1.9(7) . . . . ?
C7 C8 C9 C10 0.2(9) . . . . ?
C8 C7 C12 C11 0.4(7) . . . . ?
C8 C9 C10 C11 -1.0(9) . . . . ?
C9 C10 C11 C12 1.4(8) . . . . ?
C10 C11 C12 C7 -1.1(8) . . . . ?
C12 C7 C8 C9 0.1(8) . . . . ?
C13 C14 C15 C16 0.0(8) . . . . ?
C14 C13 C18 C17 -0.5(8) . . . . ?
C14 C15 C16 C17 -1.3(10) . . . . ?
C15 C16 C17 C18 1.7(10) . . . . ?
C16 C17 C18 C13 -0.8(9) . . . . ?
C18 C13 C14 C15 0.9(8) . . . . ?
C19 C20 C21 C22 0.4(9) . . . . ?
C20 C19 C24 C23 -1.0(8) . . . . ?
C20 C21 C22 C23 -2.0(10) . . . . ?
C21 C22 C23 C24 2.1(9) . . . . ?
C22 C23 C24 C19 -0.6(9) . . . . ?
C24 C19 C20 C21 1.1(8) . . . . ?
C25 S C2 C1 -109.4(4) . . . . ?
C25 S C2 C3 74.5(4) . . . . ?
C25 C26 C27 C28 1.5(9) . . . . ?
C26 C25 C30 C29 1.9(8) . . . . ?
C26 C27 C28 C29 1.9(9) . . . . ?
C27 C28 C29 C30 -3.4(10) . . . . ?
C28 C29 C30 C25 1.4(9) . . . . ?
C30 C25 C26 C27 -3.4(8) . . . . ?

loop_
_twin_individual_id
_twin_individual_mass_fraction_refined
1 0.51(3)
2 0.49(3)
